data_1571557
loop_
_publ_author_name
'Lee, Chia-Yi'
'Ye, Yu-Hui'
'Wang, Song-Wei'
'Chen, Jhy-Der'

_publ_section_title
;
 Diverse Co(II) Coordination Polymers with the Same Mixed Ligands:
 Evaluation of Chemical Stability and Structural Transformation.
;
_journal_issue 8
_journal_name_full 'Molecules (Basel, Switzerland)'
_journal_page_first 1748
_journal_paper_doi 10.3390/molecules29081748
_journal_volume 29
_journal_year 2024
_chemical_formula_sum 'C28 H26 Co N4 O10 S'
_chemical_formula_weight 669.52
_space_group_crystal_system triclinic
_space_group_IT_number 2
_space_group_name_Hall '-P 1'
_space_group_name_H-M_alt 'P -1'
_atom_sites_solution_hydrogens mixed
_audit_creation_method SHELXL-2017/1
_cell_angle_alpha 61.476(8)
_cell_angle_beta 72.697(10)
_cell_angle_gamma 85.374(14)
_cell_formula_units_Z 2
_cell_length_a 10.537(3)
_cell_length_b 12.378(2)
_cell_length_c 12.849(2)
_cell_measurement_reflns_used 9958
_cell_measurement_temperature 293(2)
_cell_measurement_theta_max 28.28
_cell_measurement_theta_min 2.33
_cell_volume 1402.0(5)
_computing_cell_refinement 'Bruker SAINT'
_computing_data_collection 'Bruker APEX2'
_computing_data_reduction 'Bruker SAINT'
_computing_molecular_graphics 'Bruker SHELXTL'
_computing_publication_material 'Bruker SHELXTL'
_computing_structure_refinement 'SHELXL-2017/1 (Sheldrick, 2017)'
_computing_structure_solution 'SHELXS-97 (Sheldrick 2008)'
_diffrn_ambient_temperature 293(2)
_diffrn_measured_fraction_theta_full 1.000
_diffrn_measured_fraction_theta_max 0.998
_diffrn_measurement_device_type 'Bruker APEX-II CCD'
_diffrn_measurement_method '\f and \w scans'
_diffrn_radiation_type MoK\a
_diffrn_radiation_wavelength 0.71073
_diffrn_reflns_av_R_equivalents 0.0202
_diffrn_reflns_av_unetI/netI 0.0185
_diffrn_reflns_Laue_measured_fraction_full 1.000
_diffrn_reflns_Laue_measured_fraction_max 0.998
_diffrn_reflns_limit_h_max 13
_diffrn_reflns_limit_h_min -14
_diffrn_reflns_limit_k_max 16
_diffrn_reflns_limit_k_min -16
_diffrn_reflns_limit_l_max 17
_diffrn_reflns_limit_l_min -17
_diffrn_reflns_number 25369
_diffrn_reflns_point_group_measured_fraction_full 1.000
_diffrn_reflns_point_group_measured_fraction_max 0.998
_diffrn_reflns_theta_full 25.242
_diffrn_reflns_theta_max 28.280
_diffrn_reflns_theta_min 1.878
_exptl_absorpt_coefficient_mu 0.754
_exptl_absorpt_correction_T_max 0.7457
_exptl_absorpt_correction_T_min 0.6849
_exptl_absorpt_correction_type multi-scan
_exptl_absorpt_process_details 'sadabs v2008/1(bruker axs, 2008)'
_exptl_crystal_colour purple
_exptl_crystal_density_diffrn 1.586
_exptl_crystal_description block
_exptl_crystal_F_000 690
_exptl_crystal_size_max 0.400
_exptl_crystal_size_mid 0.200
_exptl_crystal_size_min 0.200
_refine_diff_density_max 0.423
_refine_diff_density_min -0.969
_refine_diff_density_rms 0.066
_refine_ls_extinction_method none
_refine_ls_goodness_of_fit_ref 1.063
_refine_ls_hydrogen_treatment constr
_refine_ls_matrix_type full
_refine_ls_number_parameters 397
_refine_ls_number_reflns 6938
_refine_ls_number_restraints 0
_refine_ls_restrained_S_all 1.063
_refine_ls_R_factor_all 0.0323
_refine_ls_R_factor_gt 0.0296
_refine_ls_shift/su_max 0.002
_refine_ls_shift/su_mean 0.000
_refine_ls_structure_factor_coef Fsqd
_refine_ls_weighting_details 'w=1/[\s^2^(Fo^2^)+(0.0411P)^2^+1.2183P] where P=(Fo^2^+2Fc^2^)/3'
_refine_ls_weighting_scheme calc
_refine_ls_wR_factor_gt 0.0825
_refine_ls_wR_factor_ref 0.0841
_reflns_Friedel_coverage 0.000
_reflns_number_gt 6419
_reflns_number_total 6938
_reflns_threshold_expression 'I > 2\s(I)'
_cod_data_source_file allcif.cif
_cod_data_source_block 2
_cod_depositor_comments
;
The following automatic conversions were performed:

data item '_exptl_absorpt_correction_type' value 'multi_scan' was
changed to 'multi-scan' in accordance with the
/home/data/users/saulius/crontab/automatic-downloads/current/MDPI/lib/dictionaries/cif_core.dic
dictionary named 'cif_core.dic' version 2.4.2 last updated on
2011-04-26.

Automatic conversion script
Id: cif_fix_values 8170 2020-07-09 18:12:32Z antanas 
;
_cod_database_code 1571557
_shelx_shelxl_version_number 2017/1
_shelx_space_group_comment
; 
The symmetry employed for this shelxl refinement is uniquely defined 
by the following loop, which should always be used as a source of 
symmetry information in preference to the above space-group names. 
They are only intended as comments. 
;
_shelx_estimated_absorpt_t_min 0.753
_shelx_estimated_absorpt_t_max 0.864

loop_
_space_group_symop_operation_xyz
'x, y, z'
'-x, -y, -z'

loop_
_atom_site_label
_atom_site_type_symbol
_atom_site_fract_x
_atom_site_fract_y
_atom_site_fract_z
_atom_site_U_iso_or_equiv
_atom_site_adp_type
_atom_site_occupancy
_atom_site_site_symmetry_order
_atom_site_calc_flag
_atom_site_refinement_flags_posn
_atom_site_refinement_flags_adp
_atom_site_refinement_flags_occupancy
_atom_site_disorder_assembly
_atom_site_disorder_group
Co Co 0.13529(2) 0.51093(2) 0.46850(2) 0.00834(6) Uani 1 1 d . . . . .
S S 0.04363(4) -0.27490(3) 0.74212(3) 0.01114(8) Uani 1 1 d . . . . .
O1 O 0.53200(13) 0.87758(11) 0.63208(11) 0.0211(3) Uani 1 1 d . . . . .
O2 O 0.15162(14) 1.03455(17) -0.11730(13) 0.0386(4) Uani 1 1 d . . . . .
O3 O 0.15072(11) 0.33385(10) 0.50506(10) 0.0142(2) Uani 1 1 d . . . . .
O4 O -0.07320(11) 0.31769(10) 0.55794(10) 0.0143(2) Uani 1 1 d . . . . .
O5 O -0.07601(12) -0.32040(10) 0.73851(11) 0.0165(2) Uani 1 1 d . . . . .
O6 O 0.17225(12) -0.29997(10) 0.68122(10) 0.0166(2) Uani 1 1 d . . . . .
O7 O -0.09123(11) -0.45615(10) 1.34733(10) 0.0138(2) Uani 1 1 d . . . . .
O8 O 0.13266(11) -0.43778(10) 1.29350(10) 0.0132(2) Uani 1 1 d . . . . .
O9 O 0.4261(3) 0.4521(2) 0.9340(2) 0.0718(7) Uani 1 1 d . . . . .
N1 N 0.32930(12) 0.57633(11) 0.41934(11) 0.0099(2) Uani 1 1 d . . . . .
N2 N 0.49622(13) 0.87365(12) 0.46859(13) 0.0136(3) Uani 1 1 d . . . . .
H2A H 0.481959 0.914240 0.397556 0.016 Uiso 1 1 calc R U . . .
N3 N 0.43501(15) 0.97898(13) 0.23032(13) 0.0185(3) Uani 1 1 d . . . . .
N4 N 0.10389(15) 0.90768(15) 0.09115(15) 0.0245(3) Uani 1 1 d . . . . .
H4A H 0.041395 0.877415 0.160468 0.029 Uiso 1 1 calc R U . . .
C1 C 0.42467(15) 0.58000(14) 0.32089(14) 0.0120(3) Uani 1 1 d . . . . .
H1A H 0.405125 0.544335 0.277561 0.014 Uiso 1 1 calc R U . . .
C2 C 0.55119(15) 0.63532(15) 0.28204(14) 0.0148(3) Uani 1 1 d . . . . .
H2B H 0.615383 0.636298 0.213801 0.018 Uiso 1 1 calc R U . . .
C3 C 0.58147(15) 0.68924(14) 0.34565(14) 0.0145(3) Uani 1 1 d . . . . .
H3B H 0.666005 0.726538 0.320797 0.017 Uiso 1 1 calc R U . . .
C4 C 0.48314(15) 0.68660(13) 0.44738(14) 0.0112(3) Uani 1 1 d . . . . .
C5 C 0.35871(15) 0.62845(13) 0.48104(13) 0.0105(3) Uani 1 1 d . . . . .
H5B H 0.292919 0.625549 0.549393 0.013 Uiso 1 1 calc R U . . .
C6 C 0.50790(16) 0.73988(13) 0.52423(14) 0.0135(3) Uani 1 1 d . . . . .
H6B H 0.444277 0.700038 0.606308 0.016 Uiso 1 1 calc R U . . .
H6C H 0.596538 0.722398 0.533332 0.016 Uiso 1 1 calc R U . . .
C7 C 0.50835(15) 0.93015(14) 0.53124(15) 0.0145(3) Uani 1 1 d . . . . .
C8 C 0.03926(15) 0.27418(13) 0.54591(13) 0.0111(3) Uani 1 1 d . . . . .
C9 C 0.04065(15) 0.13801(13) 0.58914(13) 0.0109(3) Uani 1 1 d . . . . .
C10 C -0.07373(15) 0.07141(13) 0.61071(14) 0.0120(3) Uani 1 1 d . . . . .
H10A H -0.148959 0.112076 0.593377 0.014 Uiso 1 1 calc R U . . .
C11 C -0.07482(15) -0.05581(13) 0.65814(14) 0.0121(3) Uani 1 1 d . . . . .
H11A H -0.150709 -0.101324 0.673945 0.015 Uiso 1 1 calc R U . . .
C12 C 0.03986(15) -0.11354(13) 0.68144(13) 0.0110(3) Uani 1 1 d . . . . .
C13 C 0.15503(16) -0.04825(14) 0.65947(15) 0.0147(3) Uani 1 1 d . . . . .
H13A H 0.230759 -0.088792 0.675399 0.018 Uiso 1 1 calc R U . . .
C14 C 0.15440(15) 0.07830(14) 0.61341(15) 0.0146(3) Uani 1 1 d . . . . .
H14A H 0.230065 0.123452 0.598668 0.018 Uiso 1 1 calc R U . . .
C15 C 0.03712(15) -0.32677(13) 0.89799(13) 0.0113(3) Uani 1 1 d . . . . .
C16 C -0.08567(16) -0.34717(15) 0.98606(15) 0.0166(3) Uani 1 1 d . . . . .
H16A H -0.164346 -0.337364 0.964675 0.020 Uiso 1 1 calc R U . . .
C17 C -0.08825(16) -0.38254(16) 1.10672(15) 0.0167(3) Uani 1 1 d . . . . .
H17A H -0.169690 -0.397483 1.167100 0.020 Uiso 1 1 calc R U . . .
C18 C 0.02955(15) -0.39596(13) 1.13862(13) 0.0109(3) Uani 1 1 d . . . . .
C19 C 0.15180(15) -0.37715(14) 1.04957(14) 0.0142(3) Uani 1 1 d . . . . .
H19A H 0.230432 -0.387736 1.071143 0.017 Uiso 1 1 calc R U . . .
C20 C 0.15616(15) -0.34261(14) 0.92861(14) 0.0147(3) Uani 1 1 d . . . . .
H20A H 0.237411 -0.330172 0.868725 0.018 Uiso 1 1 calc R U . . .
C21 C 0.02323(15) -0.43342(13) 1.27015(13) 0.0107(3) Uani 1 1 d . . . . .
C22 C 0.46015(18) 1.09858(16) 0.14701(15) 0.0208(3) Uani 1 1 d . . . . .
H22A H 0.508968 1.147835 0.160130 0.025 Uiso 1 1 calc R U . . .
C23 C 0.41717(19) 1.15293(16) 0.04208(16) 0.0238(4) Uani 1 1 d . . . . .
H23A H 0.436538 1.236649 -0.013211 0.029 Uiso 1 1 calc R U . . .
C24 C 0.34508(18) 1.08082(16) 0.02084(16) 0.0224(4) Uani 1 1 d . . . . .
H24A H 0.315589 1.115019 -0.049094 0.027 Uiso 1 1 calc R U . . .
C25 C 0.31753(16) 0.95592(15) 0.10630(15) 0.0173(3) Uani 1 1 d . . . . .
C26 C 0.36482(16) 0.91072(15) 0.20827(15) 0.0167(3) Uani 1 1 d . . . . .
H26A H 0.346594 0.827339 0.265264 0.020 Uiso 1 1 calc R U . . .
C27 C 0.23871(18) 0.87113(17) 0.09062(18) 0.0237(4) Uani 1 1 d . . . . .
H27A H 0.284200 0.871149 0.012950 0.028 Uiso 1 1 calc R U . . .
H27B H 0.234601 0.787780 0.157261 0.028 Uiso 1 1 calc R U . . .
C28 C 0.07392(17) 0.98663(19) -0.01234(17) 0.0253(4) Uani 1 1 d . . . . .
H9C H 0.489017 0.510517 0.893245 0.030 Uiso 1 1 d R U . . .
H9D H 0.420566 0.423587 1.011535 0.030 Uiso 1 1 d R U . . .
O10 O 0.62901(14) 0.64655(13) 0.78892(14) 0.0325(3) Uani 1 1 d . . . . .
H10C H 0.603401 0.714948 0.742444 0.039 Uiso 1 1 d R U . . .
H10D H 0.713286 0.648488 0.761524 0.039 Uiso 1 1 d R U . . .

loop_
_atom_site_aniso_label
_atom_site_aniso_U_11
_atom_site_aniso_U_22
_atom_site_aniso_U_33
_atom_site_aniso_U_23
_atom_site_aniso_U_13
_atom_site_aniso_U_12
Co 0.00894(10) 0.00732(10) 0.00825(10) -0.00339(7) -0.00198(7) -0.00103(7)
S 0.01820(18) 0.00694(15) 0.00870(16) -0.00352(13) -0.00487(13) 0.00077(13)
O1 0.0340(7) 0.0155(5) 0.0199(6) -0.0088(5) -0.0160(5) 0.0048(5)
O2 0.0194(7) 0.0736(11) 0.0179(7) -0.0180(7) -0.0054(5) 0.0017(7)
O3 0.0146(5) 0.0091(5) 0.0181(5) -0.0061(4) -0.0037(4) -0.0011(4)
O4 0.0152(5) 0.0106(5) 0.0185(5) -0.0078(4) -0.0055(4) 0.0027(4)
O5 0.0255(6) 0.0104(5) 0.0157(5) -0.0050(4) -0.0105(5) -0.0015(4)
O6 0.0243(6) 0.0134(5) 0.0119(5) -0.0072(4) -0.0038(4) 0.0049(4)
O7 0.0143(5) 0.0159(5) 0.0097(5) -0.0057(4) -0.0019(4) -0.0009(4)
O8 0.0140(5) 0.0143(5) 0.0110(5) -0.0052(4) -0.0044(4) -0.0013(4)
O9 0.0864(17) 0.0532(12) 0.0530(13) -0.0184(10) 0.0032(11) -0.0152(11)
N1 0.0109(6) 0.0080(5) 0.0100(6) -0.0033(4) -0.0035(4) 0.0003(4)
N2 0.0163(6) 0.0106(6) 0.0156(6) -0.0055(5) -0.0082(5) 0.0006(5)
N3 0.0231(7) 0.0177(7) 0.0152(7) -0.0066(5) -0.0083(5) 0.0018(5)
N4 0.0161(7) 0.0347(8) 0.0203(7) -0.0094(6) -0.0073(6) -0.0030(6)
C1 0.0131(7) 0.0128(6) 0.0105(7) -0.0056(5) -0.0047(5) 0.0030(5)
C2 0.0103(7) 0.0194(7) 0.0119(7) -0.0064(6) -0.0019(5) 0.0030(6)
C3 0.0094(7) 0.0162(7) 0.0153(7) -0.0049(6) -0.0043(5) -0.0009(5)
C4 0.0128(7) 0.0089(6) 0.0120(7) -0.0034(5) -0.0065(5) 0.0009(5)
C5 0.0115(6) 0.0096(6) 0.0100(6) -0.0043(5) -0.0031(5) 0.0008(5)
C6 0.0158(7) 0.0107(6) 0.0158(7) -0.0056(6) -0.0081(6) -0.0002(5)
C7 0.0141(7) 0.0126(7) 0.0176(7) -0.0071(6) -0.0057(6) 0.0005(5)
C8 0.0166(7) 0.0089(6) 0.0092(6) -0.0048(5) -0.0048(5) 0.0007(5)
C9 0.0145(7) 0.0087(6) 0.0088(6) -0.0043(5) -0.0021(5) -0.0002(5)
C10 0.0129(7) 0.0109(6) 0.0125(7) -0.0058(5) -0.0040(5) 0.0016(5)
C11 0.0139(7) 0.0107(6) 0.0117(7) -0.0053(5) -0.0032(5) -0.0020(5)
C12 0.0167(7) 0.0073(6) 0.0080(6) -0.0030(5) -0.0032(5) 0.0000(5)
C13 0.0137(7) 0.0110(7) 0.0185(7) -0.0057(6) -0.0065(6) 0.0027(5)
C14 0.0134(7) 0.0108(7) 0.0185(7) -0.0057(6) -0.0048(6) -0.0011(5)
C15 0.0172(7) 0.0070(6) 0.0086(6) -0.0026(5) -0.0043(5) 0.0003(5)
C16 0.0137(7) 0.0224(8) 0.0134(7) -0.0073(6) -0.0058(6) 0.0023(6)
C17 0.0124(7) 0.0234(8) 0.0119(7) -0.0076(6) -0.0020(6) 0.0020(6)
C18 0.0142(7) 0.0081(6) 0.0101(7) -0.0040(5) -0.0036(5) 0.0000(5)
C19 0.0123(7) 0.0172(7) 0.0124(7) -0.0062(6) -0.0042(5) 0.0005(5)
C20 0.0130(7) 0.0181(7) 0.0111(7) -0.0061(6) -0.0021(5) 0.0002(6)
C21 0.0151(7) 0.0066(6) 0.0100(6) -0.0034(5) -0.0037(5) -0.0001(5)
C22 0.0249(9) 0.0196(8) 0.0168(8) -0.0072(7) -0.0061(7) -0.0034(7)
C23 0.0301(9) 0.0166(8) 0.0173(8) -0.0011(6) -0.0080(7) -0.0039(7)
C24 0.0241(9) 0.0222(8) 0.0171(8) -0.0035(7) -0.0109(7) -0.0005(7)
C25 0.0135(7) 0.0184(7) 0.0190(8) -0.0074(6) -0.0060(6) 0.0011(6)
C26 0.0167(7) 0.0141(7) 0.0165(7) -0.0053(6) -0.0051(6) 0.0020(6)
C27 0.0202(8) 0.0240(8) 0.0301(9) -0.0114(7) -0.0141(7) 0.0007(7)
C28 0.0171(9) 0.0424(11) 0.0195(8) -0.0154(8) -0.0076(7) -0.0003(7)
O10 0.0234(7) 0.0274(7) 0.0323(8) -0.0025(6) -0.0096(6) 0.0024(5)

loop_
_atom_type_symbol
_atom_type_description
_atom_type_scat_dispersion_real
_atom_type_scat_dispersion_imag
_atom_type_scat_source
C C 0.0033 0.0016 'International Tables Vol C Tables 4.2.6.8 and 6.1.1.4'
H H 0.0000 0.0000 'International Tables Vol C Tables 4.2.6.8 and 6.1.1.4'
N N 0.0061 0.0033 'International Tables Vol C Tables 4.2.6.8 and 6.1.1.4'
O O 0.0106 0.0060 'International Tables Vol C Tables 4.2.6.8 and 6.1.1.4'
S S 0.1246 0.1234 'International Tables Vol C Tables 4.2.6.8 and 6.1.1.4'
Co Co 0.3494 0.9721 'International Tables Vol C Tables 4.2.6.8 and 6.1.1.4'

loop_
_geom_angle_atom_site_label_1
_geom_angle_atom_site_label_2
_geom_angle_atom_site_label_3
_geom_angle
_geom_angle_site_symmetry_1
_geom_angle_site_symmetry_3
_geom_angle_publ_flag
O3 Co O8 90.78(5) . 1_564 ?
O3 Co O7 89.78(5) . 2_557 ?
O8 Co O7 166.70(4) 1_564 2_557 ?
O3 Co N1 103.83(5) . . ?
O8 Co N1 96.06(5) 1_564 . ?
O7 Co N1 96.71(5) 2_557 . ?
O3 Co O4 166.80(4) . 2_566 ?
O8 Co O4 87.95(5) 1_564 2_566 ?
O7 Co O4 88.48(5) 2_557 2_566 ?
N1 Co O4 89.37(5) . 2_566 ?
O3 Co Co 92.69(4) . 2_566 ?
O8 Co Co 86.08(3) 1_564 2_566 ?
O7 Co Co 80.62(3) 2_557 2_566 ?
N1 Co Co 163.29(4) . 2_566 ?
O4 Co Co 74.11(4) 2_566 2_566 ?
O6 S O5 119.84(7) . . ?
O6 S C12 107.85(7) . . ?
O5 S C12 107.86(7) . . ?
O6 S C15 107.42(7) . . ?
O5 S C15 109.48(7) . . ?
C12 S C15 103.12(7) . . ?
C8 O3 Co 113.55(10) . . ?
C8 O4 Co 133.59(10) . 2_566 ?
C21 O7 Co 127.09(10) . 2_557 ?
C21 O8 Co 120.51(10) . 1_546 ?
H9C O9 H9D 105.5 . . ?
C5 N1 C1 118.44(13) . . ?
C5 N1 Co 118.39(10) . . ?
C1 N1 Co 122.85(10) . . ?
C7 N2 C6 118.05(13) . . ?
C7 N2 H2A 121.0 . . ?
C6 N2 H2A 121.0 . . ?
C22 N3 C26 116.70(14) . . ?
C28 N4 C27 122.22(16) . . ?
C28 N4 H4A 118.9 . . ?
C27 N4 H4A 118.9 . . ?
N1 C1 C2 122.00(14) . . ?
N1 C1 H1A 119.0 . . ?
C2 C1 H1A 119.0 . . ?
C1 C2 C3 119.56(14) . . ?
C1 C2 H2B 120.2 . . ?
C3 C2 H2B 120.2 . . ?
C2 C3 C4 118.93(14) . . ?
C2 C3 H3B 120.5 . . ?
C4 C3 H3B 120.5 . . ?
C5 C4 C3 118.00(14) . . ?
C5 C4 C6 119.28(13) . . ?
C3 C4 C6 122.68(13) . . ?
N1 C5 C4 123.08(14) . . ?
N1 C5 H5B 118.5 . . ?
C4 C5 H5B 118.5 . . ?
N2 C6 C4 112.43(12) . . ?
N2 C6 H6B 109.1 . . ?
C4 C6 H6B 109.1 . . ?
N2 C6 H6C 109.1 . . ?
C4 C6 H6C 109.1 . . ?
H6B C6 H6C 107.9 . . ?
O1 C7 N2 124.03(14) . . ?
O1 C7 C7 120.76(17) . 2_676 ?
N2 C7 C7 115.21(17) . 2_676 ?
O4 C8 O3 125.95(13) . . ?
O4 C8 C9 116.84(13) . . ?
O3 C8 C9 117.15(13) . . ?
C14 C9 C10 120.59(13) . . ?
C14 C9 C8 119.34(13) . . ?
C10 C9 C8 119.99(13) . . ?
C11 C10 C9 119.85(14) . . ?
C11 C10 H10A 120.1 . . ?
C9 C10 H10A 120.1 . . ?
C12 C11 C10 118.63(13) . . ?
C12 C11 H11A 120.7 . . ?
C10 C11 H11A 120.7 . . ?
C11 C12 C13 122.18(13) . . ?
C11 C12 S 120.46(11) . . ?
C13 C12 S 117.36(12) . . ?
C14 C13 C12 118.63(14) . . ?
C14 C13 H13A 120.7 . . ?
C12 C13 H13A 120.7 . . ?
C13 C14 C9 120.12(14) . . ?
C13 C14 H14A 119.9 . . ?
C9 C14 H14A 119.9 . . ?
C16 C15 C20 121.63(14) . . ?
C16 C15 S 119.36(12) . . ?
C20 C15 S 118.98(11) . . ?
C17 C16 C15 118.44(15) . . ?
C17 C16 H16A 120.8 . . ?
C15 C16 H16A 120.8 . . ?
C16 C17 C18 120.86(14) . . ?
C16 C17 H17A 119.6 . . ?
C18 C17 H17A 119.6 . . ?
C19 C18 C17 119.93(14) . . ?
C19 C18 C21 120.55(14) . . ?
C17 C18 C21 119.50(13) . . ?
C20 C19 C18 119.95(14) . . ?
C20 C19 H19A 120.0 . . ?
C18 C19 H19A 120.0 . . ?
C19 C20 C15 119.16(14) . . ?
C19 C20 H20A 120.4 . . ?
C15 C20 H20A 120.4 . . ?
O7 C21 O8 125.68(14) . . ?
O7 C21 C18 116.94(13) . . ?
O8 C21 C18 117.37(13) . . ?
N3 C22 C23 123.37(16) . . ?
N3 C22 H22A 118.3 . . ?
C23 C22 H22A 118.3 . . ?
C24 C23 C22 119.04(16) . . ?
C24 C23 H23A 120.5 . . ?
C22 C23 H23A 120.5 . . ?
C23 C24 C25 118.69(16) . . ?
C23 C24 H24A 120.7 . . ?
C25 C24 H24A 120.7 . . ?
C26 C25 C24 117.73(15) . . ?
C26 C25 C27 120.21(15) . . ?
C24 C25 C27 122.05(15) . . ?
N3 C26 C25 124.46(15) . . ?
N3 C26 H26A 117.8 . . ?
C25 C26 H26A 117.8 . . ?
N4 C27 C25 112.23(15) . . ?
N4 C27 H27A 109.2 . . ?
C25 C27 H27A 109.2 . . ?
N4 C27 H27B 109.2 . . ?
C25 C27 H27B 109.2 . . ?
H27A C27 H27B 107.9 . . ?
O2 C28 N4 126.01(17) . . ?
O2 C28 C28 121.4(2) . 2_575 ?
N4 C28 C28 112.56(19) . 2_575 ?
H10C O10 H10D 108.4 . . ?

loop_
_geom_bond_atom_site_label_1
_geom_bond_atom_site_label_2
_geom_bond_distance
_geom_bond_site_symmetry_2
_geom_bond_publ_flag
Co O3 2.0140(11) . ?
Co O8 2.0326(11) 1_564 ?
Co O7 2.0347(11) 2_557 ?
Co N1 2.0600(13) . ?
Co O4 2.0649(11) 2_566 ?
Co Co 2.7202(8) 2_566 ?
S O6 1.4417(12) . ?
S O5 1.4432(12) . ?
S C12 1.7655(15) . ?
S C15 1.7679(15) . ?
O1 C7 1.235(2) . ?
O2 C28 1.224(2) . ?
O3 C8 1.2661(18) . ?
O4 C8 1.2593(19) . ?
O7 C21 1.2625(18) . ?
O8 C21 1.2660(19) . ?
O9 H9C 0.8637 . ?
O9 H9D 0.8675 . ?
N1 C5 1.3445(19) . ?
N1 C1 1.3448(19) . ?
N2 C7 1.329(2) . ?
N2 C6 1.4687(19) . ?
N2 H2A 0.8600 . ?
N3 C22 1.337(2) . ?
N3 C26 1.340(2) . ?
N4 C28 1.335(2) . ?
N4 C27 1.455(2) . ?
N4 H4A 0.8600 . ?
C1 C2 1.386(2) . ?
C1 H1A 0.9300 . ?
C2 C3 1.388(2) . ?
C2 H2B 0.9300 . ?
C3 C4 1.394(2) . ?
C3 H3B 0.9300 . ?
C4 C5 1.393(2) . ?
C4 C6 1.510(2) . ?
C5 H5B 0.9300 . ?
C6 H6B 0.9700 . ?
C6 H6C 0.9700 . ?
C7 C7 1.541(3) 2_676 ?
C8 C9 1.5021(19) . ?
C9 C14 1.393(2) . ?
C9 C10 1.397(2) . ?
C10 C11 1.390(2) . ?
C10 H10A 0.9300 . ?
C11 C12 1.390(2) . ?
C11 H11A 0.9300 . ?
C12 C13 1.394(2) . ?
C13 C14 1.385(2) . ?
C13 H13A 0.9300 . ?
C14 H14A 0.9300 . ?
C15 C16 1.388(2) . ?
C15 C20 1.395(2) . ?
C16 C17 1.387(2) . ?
C16 H16A 0.9300 . ?
C17 C18 1.393(2) . ?
C17 H17A 0.9300 . ?
C18 C19 1.393(2) . ?
C18 C21 1.505(2) . ?
C19 C20 1.388(2) . ?
C19 H19A 0.9300 . ?
C20 H20A 0.9300 . ?
C22 C23 1.387(2) . ?
C22 H22A 0.9300 . ?
C23 C24 1.383(2) . ?
C23 H23A 0.9300 . ?
C24 C25 1.393(2) . ?
C24 H24A 0.9300 . ?
C25 C26 1.386(2) . ?
C25 C27 1.508(2) . ?
C26 H26A 0.9300 . ?
C27 H27A 0.9700 . ?
C27 H27B 0.9700 . ?
C28 C28 1.536(4) 2_575 ?
O10 H10C 0.8500 . ?
O10 H10D 0.8500 . ?
